data_1550038
loop_
_publ_author_name
'Guan, Yu-Qing'
'Han, Zhengyu'
'Li, Xiuxiu'
'You, Cai'
'Tan, Xuefeng'
'Lv, Hui'
'Zhang, Xumu'

_publ_section_title
;
 A cheap metal for a challenging task: nickel-catalyzed highly diastereo-
 and enantioselective hydrogenation of tetrasubstituted fluorinated
 enamides
;
_journal_name_full 'Chemical Science'
_journal_paper_doi 10.1039/C8SC04002H
_journal_year 2018
_chemical_absolute_configuration ad
_chemical_formula_sum 'C12 H14 F N O3'
_chemical_formula_weight 239.24
_space_group_crystal_system orthorhombic
_space_group_IT_number 19
_space_group_name_Hall 'P 2ac 2ab'
_space_group_name_H-M_alt 'P 21 21 21'
_symmetry_space_group_name_Hall 'P 2ac 2ab'
_symmetry_space_group_name_H-M 'P 21 21 21'
_atom_sites_solution_hydrogens mixed
_audit_creation_method SHELXL-2014/7
_audit_update_record
;
2018-05-25 deposited with the CCDC.
2018-10-03 downloaded from the CCDC.
;
_cell_angle_alpha 90
_cell_angle_beta 90
_cell_angle_gamma 90
_cell_formula_units_Z 4
_cell_length_a 8.9101(3)
_cell_length_b 9.4553(3)
_cell_length_c 14.4099(4)
_cell_measurement_reflns_used 7918
_cell_measurement_temperature 296(2)
_cell_measurement_theta_max 64.38
_cell_measurement_theta_min 4.68
_cell_volume 1214.00(7)
_computing_cell_refinement 'Bruker SAINT'
_computing_data_collection 'Bruker APEX2'
_computing_data_reduction 'Bruker SAINT'
_computing_molecular_graphics 'Bruker SHELXTL'
_computing_publication_material 'Bruker SHELXTL'
_computing_structure_refinement 'SHELXL-2014/7 (Sheldrick, 2014)'
_computing_structure_solution 'SHELXS-97 (Sheldrick, 2008)'
_diffrn_ambient_temperature 296(2)
_diffrn_measured_fraction_theta_full 0.947
_diffrn_measured_fraction_theta_max 0.946
_diffrn_measurement_device_type 'Bruker APEX-II CCD'
_diffrn_measurement_method '\f and \w scans'
_diffrn_radiation_type CuK\a
_diffrn_radiation_wavelength 1.54178
_diffrn_reflns_av_R_equivalents 0.0326
_diffrn_reflns_av_unetI/netI 0.0256
_diffrn_reflns_Laue_measured_fraction_full 0.947
_diffrn_reflns_Laue_measured_fraction_max 0.946
_diffrn_reflns_limit_h_max 10
_diffrn_reflns_limit_h_min -9
_diffrn_reflns_limit_k_max 10
_diffrn_reflns_limit_k_min -9
_diffrn_reflns_limit_l_max 15
_diffrn_reflns_limit_l_min -16
_diffrn_reflns_number 8487
_diffrn_reflns_point_group_measured_fraction_full 0.939
_diffrn_reflns_point_group_measured_fraction_max 0.938
_diffrn_reflns_theta_full 64.854
_diffrn_reflns_theta_max 64.854
_diffrn_reflns_theta_min 5.596
_exptl_absorpt_coefficient_mu 0.880
_exptl_absorpt_correction_type none
_exptl_crystal_colour colorless
_exptl_crystal_density_diffrn 1.309
_exptl_crystal_description block
_exptl_crystal_F_000 504
_exptl_crystal_size_max 0.20
_exptl_crystal_size_mid 0.20
_exptl_crystal_size_min 0.10
_refine_diff_density_max 0.157
_refine_diff_density_min -0.173
_refine_diff_density_rms 0.041
_refine_ls_abs_structure_details
; 
 Flack x determined using 779 quotients [(I+)-(I-)]/[(I+)+(I-)] 
 (Parsons, Flack and Wagner, Acta Cryst. B69 (2013) 249-259). 
;
_refine_ls_abs_structure_Flack 0.03(5)
_refine_ls_extinction_coef 0.120(6)
_refine_ls_extinction_expression Fc^*^=kFc[1+0.001xFc^2^\l^3^/sin(2\q)]^-1/4^
_refine_ls_extinction_method 'SHELXL-2014/7 (Sheldrick 2014'
_refine_ls_goodness_of_fit_ref 1.089
_refine_ls_hydrogen_treatment mixed
_refine_ls_matrix_type full
_refine_ls_number_parameters 160
_refine_ls_number_reflns 1933
_refine_ls_number_restraints 1
_refine_ls_restrained_S_all 1.088
_refine_ls_R_factor_all 0.0337
_refine_ls_R_factor_gt 0.0336
_refine_ls_shift/su_max 0.000
_refine_ls_shift/su_mean 0.000
_refine_ls_structure_factor_coef Fsqd
_refine_ls_weighting_details 'w=1/[\s^2^(Fo^2^)+(0.0495P)^2^+0.1382P] where P=(Fo^2^+2Fc^2^)/3'
_refine_ls_weighting_scheme calc
_refine_ls_wR_factor_gt 0.0873
_refine_ls_wR_factor_ref 0.0874
_reflns_Friedel_coverage 0.690
_reflns_Friedel_fraction_full 0.928
_reflns_Friedel_fraction_max 0.927
_reflns_number_gt 1922
_reflns_number_total 1933
_reflns_threshold_expression 'I > 2\s(I)'
_cod_data_source_file c8sc04002h2.cif
_cod_data_source_block cu_180522A_0m
_cod_database_code 1550038
_shelx_shelxl_version_number 2014/7
_shelx_space_group_comment
; 
The symmetry employed for this shelxl refinement is uniquely defined 
by the following loop, which should always be used as a source of 
symmetry information in preference to the above space-group names. 
They are only intended as comments. 
;

loop_
_space_group_symop_operation_xyz
'x, y, z'
'-x+1/2, -y, z+1/2'
'-x, y+1/2, -z+1/2'
'x+1/2, -y+1/2, -z'

loop_
_atom_site_label
_atom_site_type_symbol
_atom_site_fract_x
_atom_site_fract_y
_atom_site_fract_z
_atom_site_U_iso_or_equiv
_atom_site_adp_type
_atom_site_occupancy
_atom_site_site_symmetry_order
_atom_site_calc_flag
_atom_site_refinement_flags_posn
_atom_site_refinement_flags_adp
C1 C 0.7277(2) 0.6592(2) 0.86927(15) 0.0473(5) Uani 1 1 d . .
C2 C 0.7943(3) 0.7615(3) 0.92293(18) 0.0624(6) Uani 1 1 d . .
H2 H 0.8505 0.8325 0.8950 0.075 Uiso 1 1 calc R U
C3 C 0.7780(4) 0.7594(4) 1.01837(19) 0.0737(8) Uani 1 1 d . .
H3 H 0.8224 0.8296 1.0543 0.088 Uiso 1 1 calc R U
C4 C 0.6967(3) 0.6542(4) 1.06024(19) 0.0720(8) Uani 1 1 d . .
H4 H 0.6865 0.6526 1.1245 0.086 Uiso 1 1 calc R U
C5 C 0.6311(3) 0.5522(4) 1.00762(19) 0.0751(8) Uani 1 1 d . .
H5 H 0.5761 0.4807 1.0360 0.090 Uiso 1 1 calc R U
C6 C 0.6455(3) 0.5540(3) 0.91264(18) 0.0636(7) Uani 1 1 d . .
H6 H 0.5996 0.4841 0.8773 0.076 Uiso 1 1 calc R U
C7 C 0.7383(2) 0.6597(2) 0.76407(15) 0.0451(5) Uani 1 1 d . .
H7 H 0.7217 0.5624 0.7430 0.054 Uiso 1 1 calc R U
C8 C 0.6158(3) 0.7510(3) 0.72099(17) 0.0547(6) Uani 1 1 d . .
H8 H 0.5206 0.7284 0.7516 0.066 Uiso 1 1 calc R U
C9 C 0.5965(2) 0.7289(3) 0.61758(16) 0.0531(6) Uani 1 1 d . .
C10 C 0.4902(4) 0.5741(4) 0.5076(2) 0.0870(10) Uani 1 1 d . .
H10A H 0.4230 0.6433 0.4821 0.131 Uiso 1 1 calc R U
H10B H 0.4437 0.4826 0.5054 0.131 Uiso 1 1 calc R U
H10C H 0.5812 0.5725 0.4720 0.131 Uiso 1 1 calc R U
C11 C 0.9992(2) 0.6114(2) 0.72777(13) 0.0406(5) Uani 1 1 d . .
C12 C 1.1469(3) 0.6690(3) 0.69586(17) 0.0544(6) Uani 1 1 d . .
H12A H 1.2251 0.6355 0.7360 0.082 Uiso 1 1 calc R U
H12B H 1.1441 0.7705 0.6975 0.082 Uiso 1 1 calc R U
H12C H 1.1662 0.6380 0.6336 0.082 Uiso 1 1 calc R U
F1 F 0.6472(2) 0.89196(17) 0.73654(13) 0.0812(6) Uani 1 1 d . .
N1 N 0.88382(19) 0.70364(18) 0.72947(12) 0.0422(4) Uani 1 1 d D .
H1A H 0.907(3) 0.7921(15) 0.7265(17) 0.051 Uiso 1 1 d D U
O1 O 0.6381(2) 0.8084(2) 0.55952(14) 0.0805(6) Uani 1 1 d . .
O2 O 0.5243(2) 0.6100(2) 0.60291(12) 0.0699(5) Uani 1 1 d . .
O3 O 0.98240(19) 0.48749(16) 0.74874(13) 0.0593(5) Uani 1 1 d . .

loop_
_atom_site_aniso_label
_atom_site_aniso_U_11
_atom_site_aniso_U_22
_atom_site_aniso_U_33
_atom_site_aniso_U_23
_atom_site_aniso_U_13
_atom_site_aniso_U_12
C1 0.0374(10) 0.0511(13) 0.0535(12) 0.0013(9) 0.0019(8) -0.0011(9)
C2 0.0673(14) 0.0631(16) 0.0566(14) 0.0000(11) 0.0020(11) -0.0140(12)
C3 0.0785(17) 0.085(2) 0.0579(16) -0.0081(13) -0.0033(13) -0.0091(15)
C4 0.0667(15) 0.096(2) 0.0532(14) 0.0023(14) 0.0117(11) 0.0029(14)
C5 0.0683(17) 0.089(2) 0.0683(16) 0.0104(14) 0.0208(14) -0.0150(15)
C6 0.0549(14) 0.0715(17) 0.0644(14) 0.0006(12) 0.0103(11) -0.0171(12)
C7 0.0381(10) 0.0440(12) 0.0532(11) -0.0015(9) 0.0000(9) -0.0011(8)
C8 0.0421(11) 0.0594(15) 0.0625(13) -0.0054(10) -0.0022(10) 0.0056(10)
C9 0.0362(10) 0.0598(14) 0.0632(13) 0.0047(10) -0.0026(10) 0.0067(10)
C10 0.0761(19) 0.108(3) 0.0767(18) -0.0156(17) -0.0254(15) 0.0025(18)
C11 0.0408(10) 0.0363(12) 0.0447(10) -0.0036(8) -0.0025(8) 0.0018(8)
C12 0.0439(11) 0.0509(13) 0.0682(14) -0.0041(10) 0.0088(10) 0.0007(9)
F1 0.0844(11) 0.0559(9) 0.1032(12) -0.0163(8) -0.0284(9) 0.0236(8)
N1 0.0400(9) 0.0341(9) 0.0525(9) 0.0029(7) 0.0031(7) 0.0010(7)
O1 0.0847(13) 0.0825(14) 0.0744(12) 0.0201(10) 0.0001(10) -0.0082(11)
O2 0.0674(11) 0.0798(12) 0.0626(10) -0.0007(9) -0.0086(8) -0.0164(10)
O3 0.0527(9) 0.0342(10) 0.0909(12) 0.0022(7) 0.0002(9) 0.0026(6)

loop_
_atom_type_symbol
_atom_type_description
_atom_type_scat_dispersion_real
_atom_type_scat_dispersion_imag
_atom_type_scat_source
C C 0.0181 0.0091 'International Tables Vol C Tables 4.2.6.8 and 6.1.1.4'
H H 0.0000 0.0000 'International Tables Vol C Tables 4.2.6.8 and 6.1.1.4'
N N 0.0311 0.0180 'International Tables Vol C Tables 4.2.6.8 and 6.1.1.4'
O O 0.0492 0.0322 'International Tables Vol C Tables 4.2.6.8 and 6.1.1.4'
F F 0.0727 0.0534 'International Tables Vol C Tables 4.2.6.8 and 6.1.1.4'

loop_
_geom_angle_atom_site_label_1
_geom_angle_atom_site_label_2
_geom_angle_atom_site_label_3
_geom_angle
C2 C1 C6 118.7(2)
C2 C1 C7 122.2(2)
C6 C1 C7 119.1(2)
C1 C2 C3 120.3(2)
C1 C2 H2 119.8
C3 C2 H2 119.8
C4 C3 C2 120.2(3)
C4 C3 H3 119.9
C2 C3 H3 119.9
C5 C4 C3 119.8(2)
C5 C4 H4 120.1
C3 C4 H4 120.1
C4 C5 C6 120.5(3)
C4 C5 H5 119.8
C6 C5 H5 119.8
C5 C6 C1 120.5(3)
C5 C6 H6 119.7
C1 C6 H6 119.7
N1 C7 C1 113.56(17)
N1 C7 C8 109.73(18)
C1 C7 C8 111.33(17)
N1 C7 H7 107.3
C1 C7 H7 107.3
C8 C7 H7 107.3
F1 C8 C9 108.4(2)
F1 C8 C7 109.65(18)
C9 C8 C7 113.84(19)
F1 C8 H8 108.3
C9 C8 H8 108.3
C7 C8 H8 108.3
O1 C9 O2 125.7(2)
O1 C9 C8 124.9(2)
O2 C9 C8 109.4(2)
O2 C10 H10A 109.5
O2 C10 H10B 109.5
H10A C10 H10B 109.5
O2 C10 H10C 109.5
H10A C10 H10C 109.5
H10B C10 H10C 109.5
O3 C11 N1 121.59(19)
O3 C11 C12 122.24(19)
N1 C11 C12 116.15(18)
C11 C12 H12A 109.5
C11 C12 H12B 109.5
H12A C12 H12B 109.5
C11 C12 H12C 109.5
H12A C12 H12C 109.5
H12B C12 H12C 109.5
C11 N1 C7 120.15(17)
C11 N1 H1A 116.4(17)
C7 N1 H1A 120.6(17)
C9 O2 C10 117.2(2)

loop_
_geom_bond_atom_site_label_1
_geom_bond_atom_site_label_2
_geom_bond_distance
C1 C2 1.373(3)
C1 C6 1.384(3)
C1 C7 1.519(3)
C2 C3 1.383(4)
C2 H2 0.9300
C3 C4 1.371(4)
C3 H3 0.9300
C4 C5 1.358(4)
C4 H4 0.9300
C5 C6 1.375(4)
C5 H5 0.9300
C6 H6 0.9300
C7 N1 1.450(3)
C7 C8 1.524(3)
C7 H7 0.9800
C8 F1 1.380(3)
C8 C9 1.515(3)
C8 H8 0.9800
C9 O1 1.184(3)
C9 O2 1.312(3)
C10 O2 1.448(3)
C10 H10A 0.9600
C10 H10B 0.9600
C10 H10C 0.9600
C11 O3 1.219(3)
C11 N1 1.348(3)
C11 C12 1.497(3)
C12 H12A 0.9600
C12 H12B 0.9600
C12 H12C 0.9600
N1 H1A 0.862(13)

loop_
_geom_hbond_atom_site_label_D
_geom_hbond_atom_site_label_H
_geom_hbond_atom_site_label_A
_geom_hbond_distance_DH
_geom_hbond_distance_HA
_geom_hbond_distance_DA
_geom_hbond_angle_DHA
_geom_hbond_site_symmetry_A
C10 H10A O1 0.96 2.65 3.466(4) 143.3 4_466
C12 H12A F1 0.96 2.60 3.343(3) 134.6 3_746
C12 H12B O3 0.96 2.47 3.321(3) 148.3 3_756
N1 H1A O3 0.862(13) 2.125(15) 2.953(2) 161(2) 3_756
